data_7205112
loop_
_publ_author_name
'He, Haiyan'
'Dou, Jianmin'
'Li, Dacheng'
'Ma, Huiqing'
'Sun, Daofeng'

_publ_section_title
;
 Synthesis, crystal structures and properties of four topological
 structures based on 2,3,5,6-tetramethyl-1,4-benzenedicarboxylate acid
 and bipyridine ligands
;
_journal_issue 5
_journal_name_full CrystEngComm
_journal_page_first 1509
_journal_paper_doi 10.1039/c0ce00047g
_journal_volume 13
_journal_year 2011
_chemical_formula_sum 'C22 H20 Cu N2 O4'
_chemical_formula_weight 439.94
_chemical_name_systematic
;
?
;
_space_group_IT_number 15
_symmetry_cell_setting monoclinic
_symmetry_space_group_name_Hall '-C 2yc'
_symmetry_space_group_name_H-M 'C 1 2/c 1'
_atom_sites_solution_hydrogens geom
_atom_sites_solution_primary direct
_atom_sites_solution_secondary difmap
_audit_creation_method SHELXL-97
_cell_angle_alpha 90.00
_cell_angle_beta 110.3700(10)
_cell_angle_gamma 90.00
_cell_formula_units_Z 4
_cell_length_a 14.2254(8)
_cell_length_b 10.6516(6)
_cell_length_c 13.6134(8)
_cell_measurement_temperature 293(2)
_cell_volume 1933.75(19)
_computing_structure_refinement 'SHELXL-97 (Sheldrick, 1997)'
_diffrn_ambient_temperature 293(2)
_diffrn_measured_fraction_theta_full 0.999
_diffrn_measured_fraction_theta_max 0.999
_diffrn_radiation_monochromator graphite
_diffrn_radiation_source 'fine-focus sealed tube'
_diffrn_radiation_type MoK\a
_diffrn_radiation_wavelength 0.71073
_diffrn_reflns_av_R_equivalents 0.0179
_diffrn_reflns_av_sigmaI/netI 0.0215
_diffrn_reflns_limit_h_max 17
_diffrn_reflns_limit_h_min -17
_diffrn_reflns_limit_k_max 13
_diffrn_reflns_limit_k_min -13
_diffrn_reflns_limit_l_max 11
_diffrn_reflns_limit_l_min -17
_diffrn_reflns_number 5237
_diffrn_reflns_theta_full 26.43
_diffrn_reflns_theta_max 26.43
_diffrn_reflns_theta_min 2.45
_exptl_absorpt_coefficient_mu 1.161
_exptl_crystal_colour green
_exptl_crystal_density_diffrn 1.511
_exptl_crystal_density_method 'not measured'
_exptl_crystal_description block
_exptl_crystal_F_000 908
_exptl_crystal_size_max 0.10
_exptl_crystal_size_mid 0.08
_exptl_crystal_size_min 0.10
_refine_diff_density_max 0.361
_refine_diff_density_min -0.220
_refine_diff_density_rms 0.062
_refine_ls_extinction_method none
_refine_ls_goodness_of_fit_ref 1.066
_refine_ls_hydrogen_treatment mixed
_refine_ls_matrix_type full
_refine_ls_number_parameters 132
_refine_ls_number_reflns 1988
_refine_ls_number_restraints 0
_refine_ls_restrained_S_all 1.066
_refine_ls_R_factor_all 0.0314
_refine_ls_R_factor_gt 0.0282
_refine_ls_shift/su_max 0.000
_refine_ls_shift/su_mean 0.000
_refine_ls_structure_factor_coef Fsqd
_refine_ls_weighting_details 'calc w=1/[\s^2^(Fo^2^)+(0.0493P)^2^+1.6532P] where P=(Fo^2^+2Fc^2^)/3'
_refine_ls_weighting_scheme calc
_refine_ls_wR_factor_gt 0.0811
_refine_ls_wR_factor_ref 0.0834
_reflns_number_gt 1826
_reflns_number_total 1988
_reflns_threshold_expression >2sigma(I)
_cod_data_source_file C0CE00047G.TXT
_cod_data_source_block 4
_cod_original_sg_symbol_H-M C2/c
_cod_database_code 7205112

loop_
_symmetry_equiv_pos_as_xyz
'x, y, z'
'-x, y, -z+1/2'
'x+1/2, y+1/2, z'
'-x+1/2, y+1/2, -z+1/2'
'-x, -y, -z'
'x, -y, z-1/2'
'-x+1/2, -y+1/2, -z'
'x+1/2, -y+1/2, z-1/2'

loop_
_atom_site_label
_atom_site_type_symbol
_atom_site_fract_x
_atom_site_fract_y
_atom_site_fract_z
_atom_site_U_iso_or_equiv
_atom_site_adp_type
_atom_site_occupancy
_atom_site_symmetry_multiplicity
_atom_site_calc_flag
_atom_site_refinement_flags
_atom_site_disorder_assembly
_atom_site_disorder_group
Cu Cu 0.5000 0.40960(3) 0.2500 0.02227(13) Uani 1 2 d S . .
O1 O 0.45988(11) 0.54195(14) 0.14220(11) 0.0317(3) Uani 1 1 d . . .
O2 O 0.32061(11) 0.46697(14) 0.15681(12) 0.0344(3) Uani 1 1 d . . .
N1 N 0.49940(13) 0.27338(15) 0.14767(13) 0.0283(4) Uani 1 1 d . . .
C1 C 0.36625(15) 0.54651(18) 0.12273(14) 0.0264(4) Uani 1 1 d . . .
C2 C 0.30826(15) 0.65434(18) 0.05750(15) 0.0268(4) Uani 1 1 d . . .
C3 C 0.29894(15) 0.76470(19) 0.10897(15) 0.0285(4) Uani 1 1 d . . .
C5 C 0.26110(16) 0.63827(19) -0.05069(15) 0.0284(4) Uani 1 1 d . . .
C4 C 0.35253(18) 0.7786(2) 0.22643(16) 0.0387(5) Uani 1 1 d . . .
H4A H 0.3900 0.7037 0.2537 0.058 Uiso 1 1 calc R . .
H4B H 0.3041 0.7919 0.2599 0.058 Uiso 1 1 calc R . .
H4C H 0.3974 0.8490 0.2399 0.058 Uiso 1 1 calc R . .
C6 C 0.2770(2) 0.5190(2) -0.10303(17) 0.0417(6) Uani 1 1 d . . .
H6A H 0.3200 0.4634 -0.0512 0.063 Uiso 1 1 calc R . .
H6B H 0.3076 0.5389 -0.1538 0.063 Uiso 1 1 calc R . .
H6C H 0.2136 0.4789 -0.1374 0.063 Uiso 1 1 calc R . .
C11 C 0.41641(17) 0.2350(2) 0.07113(17) 0.0391(5) Uani 1 1 d . . .
H11 H 0.3579 0.2815 0.0575 0.047 Uiso 1 1 calc R . .
C10 C 0.41374(17) 0.1294(2) 0.01155(18) 0.0395(5) Uani 1 1 d . . .
H10 H 0.3544 0.1059 -0.0409 0.047 Uiso 1 1 calc R . .
C9 C 0.50027(16) 0.05816(18) 0.03040(16) 0.0275(4) Uani 1 1 d . . .
C8 C 0.58628(17) 0.0993(2) 0.10875(19) 0.0371(5) Uani 1 1 d . . .
H8 H 0.6460 0.0551 0.1236 0.044 Uiso 1 1 calc R . .
C7 C 0.58286(16) 0.2060(2) 0.16452(18) 0.0376(5) Uani 1 1 d . . .
H7 H 0.6415 0.2325 0.2165 0.045 Uiso 1 1 calc R . .

loop_
_atom_site_aniso_label
_atom_site_aniso_U_11
_atom_site_aniso_U_22
_atom_site_aniso_U_33
_atom_site_aniso_U_23
_atom_site_aniso_U_13
_atom_site_aniso_U_12
Cu 0.02603(19) 0.01441(18) 0.02138(19) 0.000 0.00196(13) 0.000
O1 0.0321(8) 0.0256(7) 0.0330(8) 0.0068(6) 0.0057(6) 0.0050(6)
O2 0.0355(8) 0.0280(8) 0.0377(8) 0.0095(6) 0.0102(7) 0.0052(6)
N1 0.0359(9) 0.0196(8) 0.0266(8) -0.0021(7) 0.0073(7) 0.0015(7)
C1 0.0342(10) 0.0214(9) 0.0195(9) -0.0009(7) 0.0044(8) 0.0064(8)
C2 0.0311(10) 0.0219(9) 0.0243(9) 0.0042(7) 0.0056(8) 0.0065(8)
C3 0.0340(10) 0.0261(10) 0.0211(9) 0.0015(8) 0.0044(8) 0.0042(8)
C5 0.0368(11) 0.0214(9) 0.0249(10) 0.0010(8) 0.0080(8) 0.0062(8)
C4 0.0482(13) 0.0354(12) 0.0227(10) -0.0021(9) 0.0001(9) 0.0096(10)
C6 0.0639(15) 0.0274(11) 0.0299(11) -0.0015(9) 0.0113(11) 0.0134(10)
C11 0.0379(12) 0.0329(11) 0.0340(11) -0.0082(9) -0.0029(9) 0.0129(9)
C10 0.0367(12) 0.0346(11) 0.0346(11) -0.0124(10) -0.0036(9) 0.0081(9)
C9 0.0336(10) 0.0215(9) 0.0265(10) -0.0035(8) 0.0092(8) 0.0002(8)
C8 0.0287(11) 0.0345(12) 0.0452(13) -0.0134(10) 0.0092(10) 0.0023(9)
C7 0.0285(10) 0.0358(12) 0.0426(12) -0.0147(10) 0.0048(9) -0.0033(9)

loop_
_atom_type_symbol
_atom_type_description
_atom_type_scat_dispersion_real
_atom_type_scat_dispersion_imag
_atom_type_scat_source
C C 0.0033 0.0016 'International Tables Vol C Tables 4.2.6.8 and 6.1.1.4'
H H 0.0000 0.0000 'International Tables Vol C Tables 4.2.6.8 and 6.1.1.4'
Cu Cu 0.3201 1.2651 'International Tables Vol C Tables 4.2.6.8 and 6.1.1.4'
N N 0.0061 0.0033 'International Tables Vol C Tables 4.2.6.8 and 6.1.1.4'
O O 0.0106 0.0060 'International Tables Vol C Tables 4.2.6.8 and 6.1.1.4'

loop_
_geom_angle_atom_site_label_1
_geom_angle_atom_site_label_2
_geom_angle_atom_site_label_3
_geom_angle
_geom_angle_site_symmetry_1
_geom_angle_site_symmetry_3
_geom_angle_publ_flag
O1 Cu O1 88.66(9) 2_655 . ?
O1 Cu N1 164.37(6) 2_655 . ?
O1 Cu N1 94.02(7) . . ?
O1 Cu N1 94.02(7) 2_655 2_655 ?
O1 Cu N1 164.37(6) . 2_655 ?
N1 Cu N1 87.54(9) . 2_655 ?
O1 Cu C1 29.25(6) 2_655 2_655 ?
O1 Cu C1 92.94(6) . 2_655 ?
N1 Cu C1 135.13(7) . 2_655 ?
N1 Cu C1 96.91(6) 2_655 2_655 ?
O1 Cu C1 92.94(6) 2_655 . ?
O1 Cu C1 29.25(6) . . ?
N1 Cu C1 96.91(6) . . ?
N1 Cu C1 135.13(7) 2_655 . ?
C1 Cu C1 109.94(9) 2_655 . ?
C1 O1 Cu 101.20(12) . . ?
C7 N1 C11 117.35(18) . . ?
C7 N1 Cu 118.65(14) . . ?
C11 N1 Cu 123.39(14) . . ?
O2 C1 O1 122.74(18) . . ?
O2 C1 C2 119.07(18) . . ?
O1 C1 C2 118.18(18) . . ?
O2 C1 Cu 73.76(11) . . ?
O1 C1 Cu 49.55(9) . . ?
C2 C1 Cu 164.63(15) . . ?
C3 C2 C5 122.38(18) . . ?
C3 C2 C1 118.20(17) . . ?
C5 C2 C1 119.31(18) . . ?
C2 C3 C5 118.87(17) . 7_565 ?
C2 C3 C4 120.58(18) . . ?
C5 C3 C4 120.55(18) 7_565 . ?
C3 C5 C2 118.74(18) 7_565 . ?
C3 C5 C6 121.06(18) 7_565 . ?
C2 C5 C6 120.19(18) . . ?
C3 C4 H4A 109.5 . . ?
C3 C4 H4B 109.5 . . ?
H4A C4 H4B 109.5 . . ?
C3 C4 H4C 109.5 . . ?
H4A C4 H4C 109.5 . . ?
H4B C4 H4C 109.5 . . ?
C5 C6 H6A 109.5 . . ?
C5 C6 H6B 109.5 . . ?
H6A C6 H6B 109.5 . . ?
C5 C6 H6C 109.5 . . ?
H6A C6 H6C 109.5 . . ?
H6B C6 H6C 109.5 . . ?
N1 C11 C10 122.9(2) . . ?
N1 C11 H11 118.5 . . ?
C10 C11 H11 118.5 . . ?
C11 C10 C9 119.6(2) . . ?
C11 C10 H10 120.2 . . ?
C9 C10 H10 120.2 . . ?
C8 C9 C10 117.20(19) . . ?
C8 C9 C9 121.6(2) . 5_655 ?
C10 C9 C9 121.2(2) . 5_655 ?
C7 C8 C9 119.6(2) . . ?
C7 C8 H8 120.2 . . ?
C9 C8 H8 120.2 . . ?
N1 C7 C8 123.2(2) . . ?
N1 C7 H7 118.4 . . ?
C8 C7 H7 118.4 . . ?

loop_
_geom_bond_atom_site_label_1
_geom_bond_atom_site_label_2
_geom_bond_distance
_geom_bond_site_symmetry_2
_geom_bond_publ_flag
Cu O1 1.9707(14) 2_655 ?
Cu O1 1.9707(14) . ?
Cu N1 2.0094(16) . ?
Cu N1 2.0094(16) 2_655 ?
Cu C1 2.5404(19) 2_655 ?
Cu C1 2.5404(19) . ?
O1 C1 1.265(2) . ?
O2 C1 1.251(3) . ?
N1 C7 1.337(3) . ?
N1 C11 1.338(3) . ?
C1 C2 1.509(3) . ?
C2 C3 1.398(3) . ?
C2 C5 1.400(3) . ?
C3 C5 1.398(3) 7_565 ?
C3 C4 1.520(3) . ?
C5 C3 1.398(3) 7_565 ?
C5 C6 1.512(3) . ?
C4 H4A 0.9600 . ?
C4 H4B 0.9600 . ?
C4 H4C 0.9600 . ?
C6 H6A 0.9600 . ?
C6 H6B 0.9600 . ?
C6 H6C 0.9600 . ?
C11 C10 1.380(3) . ?
C11 H11 0.9300 . ?
C10 C9 1.392(3) . ?
C10 H10 0.9300 . ?
C9 C8 1.385(3) . ?
C9 C9 1.489(4) 5_655 ?
C8 C7 1.377(3) . ?
C8 H8 0.9300 . ?
C7 H7 0.9300 . ?
